data_2215789
loop_
_publ_author_name
'Yan, Fan-Yong'
'Liu, Dong-Qing'

_publ_section_title
(<i>E</i>)-3-(2-Chloro-3,3,3-trifluoroprop-1-enyl)-<i>N</i>-(9,10-dioxo-9,10-dihydroanthracen-1-yl)-2,2-dimethylcyclopropanecarboxamide
_journal_coeditor_code BT2502
_journal_issue 11
_journal_name_full 'Acta Crystallographica Section E'
_journal_page_first o4201
_journal_page_last o4201
_journal_paper_doi 10.1107/S160053680704408X
_journal_volume 63
_journal_year 2007
_chemical_formula_moiety 'C23 H17 Cl F3 N O3'
_chemical_formula_sum 'C23 H17 Cl F3 N O3'
_chemical_formula_weight 447.83
_chemical_name_systematic
;
(E)-3-(2-Chloro-3,3,3-trifluoroprop-1-enyl)-N-(9,10-dioxo-9,10-
dihydroanthracen-1-yl)-2,2-dimethylcyclopropanecarboxamide
;
_space_group_IT_number 2
_symmetry_cell_setting triclinic
_symmetry_space_group_name_Hall '-P 1'
_symmetry_space_group_name_H-M 'P -1'
_atom_sites_solution_hydrogens geom
_atom_sites_solution_primary direct
_atom_sites_solution_secondary difmap
_audit_creation_method SHELXL97
_cell_angle_alpha 79.518(8)
_cell_angle_beta 88.256(9)
_cell_angle_gamma 72.328(8)
_cell_formula_units_Z 2
_cell_length_a 8.1270(10)
_cell_length_b 8.1518(9)
_cell_length_c 15.821(2)
_cell_measurement_reflns_used 2347
_cell_measurement_temperature 113(2)
_cell_measurement_theta_max 27.9
_cell_measurement_theta_min 2.6
_cell_volume 981.7(2)
_computing_cell_refinement 'CrystalClear (Rigaku/MSC, 2005)'
_computing_data_collection 'CrystalClear (Rigaku/MSC, 2005)'
_computing_data_reduction 'CrystalClear (Rigaku/MSC, 2005)'
_computing_molecular_graphics 'SHELXTL Bruker (1997)'
_computing_publication_material 'CrystalStructure (Rigaku/MSC, 2005)'
_computing_structure_refinement 'SHELXL97 (Sheldrick, 1997)'
_computing_structure_solution 'SHELXS97 (Sheldrick, 1997)'
_diffrn_ambient_temperature 113(2)
_diffrn_detector_area_resol_mean 7.31
_diffrn_measured_fraction_theta_full 0.986
_diffrn_measured_fraction_theta_max 0.986
_diffrn_measurement_device_type 'Rigaku Saturn'
_diffrn_measurement_method \w
_diffrn_radiation_monochromator confocal
_diffrn_radiation_source 'rotating anode'
_diffrn_radiation_type MoK\a
_diffrn_radiation_wavelength 0.71070
_diffrn_reflns_av_R_equivalents 0.0335
_diffrn_reflns_av_sigmaI/netI 0.0644
_diffrn_reflns_limit_h_max 10
_diffrn_reflns_limit_h_min -10
_diffrn_reflns_limit_k_max 10
_diffrn_reflns_limit_k_min -10
_diffrn_reflns_limit_l_max 17
_diffrn_reflns_limit_l_min -20
_diffrn_reflns_number 7669
_diffrn_reflns_theta_full 27.90
_diffrn_reflns_theta_max 27.90
_diffrn_reflns_theta_min 2.62
_exptl_absorpt_coefficient_mu 0.250
_exptl_absorpt_correction_T_max 0.975
_exptl_absorpt_correction_T_min 0.924
_exptl_absorpt_correction_type multi-scan
_exptl_absorpt_process_details '(Jacobson, 1998)'
_exptl_crystal_colour yellow
_exptl_crystal_density_diffrn 1.515
_exptl_crystal_density_method 'not measured'
_exptl_crystal_description platelet
_exptl_crystal_F_000 460
_exptl_crystal_size_max 0.26
_exptl_crystal_size_mid 0.24
_exptl_crystal_size_min 0.10
_refine_diff_density_max 0.343
_refine_diff_density_min -0.338
_refine_ls_extinction_method none
_refine_ls_goodness_of_fit_ref 1.013
_refine_ls_hydrogen_treatment mixed
_refine_ls_matrix_type full
_refine_ls_number_parameters 287
_refine_ls_number_reflns 4630
_refine_ls_number_restraints 0
_refine_ls_restrained_S_all 1.013
_refine_ls_R_factor_all 0.0756
_refine_ls_R_factor_gt 0.0470
_refine_ls_shift/su_max 0.000
_refine_ls_shift/su_mean 0.000
_refine_ls_structure_factor_coef Fsqd
_refine_ls_weighting_details 'calc w=1/[\s^2^(Fo^2^)+(0.0616P)^2^] where P=(Fo^2^+2Fc^2^)/3'
_refine_ls_weighting_scheme calc
_refine_ls_wR_factor_gt 0.1078
_refine_ls_wR_factor_ref 0.1203
_reflns_number_gt 3258
_reflns_number_total 4630
_reflns_threshold_expression I>2\s(I)
_cod_data_source_file bt2502.cif
_cod_data_source_block I
_cod_database_code 2215789
_cod_database_fobs_code 2215789

loop_
_symmetry_equiv_pos_as_xyz
'x, y, z'
'-x, -y, -z'

loop_
_atom_site_type_symbol
_atom_site_label
_atom_site_fract_x
_atom_site_fract_y
_atom_site_fract_z
_atom_site_U_iso_or_equiv
_atom_site_adp_type
_atom_site_calc_flag
_atom_site_refinement_flags
_atom_site_occupancy
Cl Cl1 -0.15058(7) 0.51727(7) 0.13945(4) 0.03385(16) Uani d . 1
F F1 -0.10806(19) 0.87745(17) 0.10610(8) 0.0423(4) Uani d . 1
F F2 0.12094(18) 0.81308(18) 0.03437(10) 0.0489(4) Uani d . 1
F F3 -0.1147(2) 0.79087(17) -0.01174(8) 0.0429(4) Uani d . 1
O O1 0.4957(2) 0.4919(2) 0.20203(8) 0.0300(4) Uani d . 1
O O2 0.67461(17) 0.07963(17) 0.47055(8) 0.0214(3) Uani d . 1
O O3 0.8801(2) 0.52026(19) 0.62598(9) 0.0310(4) Uani d . 1
N N1 0.5423(2) 0.3304(2) 0.33821(10) 0.0196(3) Uani d . 1
C C1 0.4817(2) 0.3672(3) 0.25405(11) 0.0199(4) Uani d . 1
C C2 0.3993(2) 0.2382(2) 0.23394(11) 0.0184(4) Uani d . 1
H H2 0.3866 0.1502 0.2846 0.022 Uiso calc R 1
C C3 0.4193(3) 0.1739(3) 0.14854(11) 0.0210(4) Uani d . 1
C C4 0.2483(2) 0.2995(2) 0.16698(11) 0.0180(4) Uani d . 1
H H4 0.1536 0.2452 0.1816 0.022 Uiso calc R 1
C C5 0.5315(3) 0.2333(3) 0.07951(12) 0.0289(5) Uani d . 1
H H5A 0.6506 0.1558 0.0889 0.043 Uiso calc R 1
H H5B 0.5288 0.3534 0.0818 0.043 Uiso calc R 1
H H5C 0.4882 0.2293 0.0230 0.043 Uiso calc R 1
C C6 0.4225(3) -0.0144(3) 0.15474(13) 0.0291(5) Uani d . 1
H H6A 0.5402 -0.0918 0.1694 0.044 Uiso calc R 1
H H6B 0.3853 -0.0310 0.0994 0.044 Uiso calc R 1
H H6C 0.3441 -0.0423 0.1995 0.044 Uiso calc R 1
C C7 0.1912(2) 0.4809(2) 0.12117(11) 0.0178(4) Uani d . 1
H H7 0.2787 0.5321 0.1006 0.021 Uiso calc R 1
C C8 0.0293(2) 0.5801(3) 0.10575(11) 0.0187(4) Uani d . 1
C C9 -0.0175(3) 0.7647(3) 0.05808(12) 0.0211(4) Uani d . 1
C C10 0.6061(2) 0.4383(3) 0.37939(11) 0.0186(4) Uani d . 1
C C11 0.5739(3) 0.6158(3) 0.34485(12) 0.0229(4) Uani d . 1
H H11 0.5138 0.6631 0.2911 0.027 Uiso calc R 1
C C12 0.6285(3) 0.7231(3) 0.38801(13) 0.0242(4) Uani d . 1
H H12 0.6057 0.8435 0.3637 0.029 Uiso calc R 1
C C13 0.7166(3) 0.6567(3) 0.46663(12) 0.0232(4) Uani d . 1
H H13 0.7531 0.7317 0.4961 0.028 Uiso calc R 1
C C14 0.7510(2) 0.4816(2) 0.50191(12) 0.0181(4) Uani d . 1
C C15 0.8468(2) 0.4175(3) 0.58665(12) 0.0207(4) Uani d . 1
C C16 0.9029(2) 0.2269(3) 0.61968(11) 0.0187(4) Uani d . 1
C C17 1.0105(3) 0.1594(3) 0.69284(12) 0.0229(4) Uani d . 1
H H17 1.0448 0.2362 0.7221 0.027 Uiso calc R 1
C C18 1.0673(3) -0.0194(3) 0.72283(12) 0.0248(4) Uani d . 1
H H18 1.1417 -0.0652 0.7723 0.030 Uiso calc R 1
C C19 1.0158(3) -0.1321(3) 0.68083(11) 0.0217(4) Uani d . 1
H H19 1.0564 -0.2549 0.7011 0.026 Uiso calc R 1
C C20 0.9051(2) -0.0654(3) 0.60921(11) 0.0192(4) Uani d . 1
H H20 0.8673 -0.1424 0.5817 0.023 Uiso calc R 1
C C21 0.8494(2) 0.1138(2) 0.57768(11) 0.0170(4) Uani d . 1
C C22 0.7344(2) 0.1811(2) 0.49952(11) 0.0166(4) Uani d . 1
C C23 0.6969(2) 0.3674(2) 0.45955(11) 0.0178(4) Uani d . 1
H H1 0.543(3) 0.224(3) 0.3731(14) 0.033(6) Uiso d . 1

loop_
_atom_site_aniso_label
_atom_site_aniso_U_11
_atom_site_aniso_U_22
_atom_site_aniso_U_33
_atom_site_aniso_U_12
_atom_site_aniso_U_13
_atom_site_aniso_U_23
Cl1 0.0159(2) 0.0332(3) 0.0444(3) -0.0065(2) -0.0019(2) 0.0122(2)
F1 0.0587(10) 0.0220(7) 0.0316(7) 0.0105(7) 0.0018(6) -0.0075(6)
F2 0.0305(8) 0.0247(7) 0.0816(10) -0.0090(6) 0.0053(7) 0.0159(7)
F3 0.0691(11) 0.0251(7) 0.0297(6) -0.0104(7) -0.0262(7) 0.0051(6)
O1 0.0368(9) 0.0360(9) 0.0218(7) -0.0221(8) -0.0028(6) 0.0030(7)
O2 0.0242(7) 0.0145(7) 0.0259(7) -0.0061(6) -0.0047(5) -0.0034(6)
O3 0.0389(9) 0.0224(8) 0.0351(8) -0.0101(7) -0.0090(7) -0.0108(7)
N1 0.0218(8) 0.0160(8) 0.0198(8) -0.0049(7) -0.0036(6) -0.0014(7)
C1 0.0154(9) 0.0233(11) 0.0198(9) -0.0047(8) -0.0012(7) -0.0026(8)
C2 0.0183(9) 0.0181(10) 0.0164(8) -0.0042(8) -0.0022(7) 0.0010(8)
C3 0.0205(10) 0.0178(10) 0.0197(9) 0.0019(8) -0.0038(7) -0.0032(8)
C4 0.0151(9) 0.0149(10) 0.0210(8) -0.0016(8) -0.0033(7) -0.0003(8)
C5 0.0228(11) 0.0300(12) 0.0256(10) 0.0041(9) 0.0036(8) -0.0050(10)
C6 0.0365(12) 0.0161(11) 0.0287(10) 0.0012(9) -0.0059(9) -0.0039(9)
C7 0.0166(9) 0.0180(10) 0.0192(8) -0.0054(8) 0.0017(7) -0.0043(8)
C8 0.0184(9) 0.0207(10) 0.0168(8) -0.0067(8) 0.0007(7) -0.0017(8)
C9 0.0221(10) 0.0178(10) 0.0218(9) -0.0026(8) -0.0012(7) -0.0051(8)
C10 0.0174(9) 0.0171(10) 0.0220(9) -0.0057(8) 0.0027(7) -0.0045(8)
C11 0.0232(10) 0.0187(10) 0.0238(9) -0.0034(8) -0.0006(8) -0.0012(8)
C12 0.0284(11) 0.0129(10) 0.0288(10) -0.0049(9) 0.0031(8) -0.0003(8)
C13 0.0264(11) 0.0184(10) 0.0275(10) -0.0091(9) 0.0018(8) -0.0072(9)
C14 0.0182(9) 0.0156(10) 0.0213(9) -0.0054(8) 0.0024(7) -0.0051(8)
C15 0.0201(10) 0.0194(10) 0.0245(9) -0.0070(8) 0.0014(7) -0.0075(8)
C16 0.0179(9) 0.0192(10) 0.0193(9) -0.0050(8) 0.0010(7) -0.0055(8)
C17 0.0241(10) 0.0247(11) 0.0209(9) -0.0075(9) -0.0025(8) -0.0062(9)
C18 0.0246(10) 0.0275(12) 0.0183(9) -0.0041(9) -0.0039(7) 0.0004(9)
C19 0.0220(10) 0.0190(10) 0.0204(9) -0.0027(8) 0.0023(7) -0.0004(8)
C20 0.0199(9) 0.0174(10) 0.0198(9) -0.0050(8) 0.0026(7) -0.0032(8)
C21 0.0150(9) 0.0172(10) 0.0179(8) -0.0036(8) 0.0028(7) -0.0036(8)
C22 0.0172(9) 0.0152(10) 0.0183(8) -0.0050(8) 0.0022(7) -0.0052(8)
C23 0.0161(9) 0.0165(10) 0.0205(9) -0.0042(8) 0.0019(7) -0.0043(8)

loop_
_atom_type_symbol
_atom_type_description
_atom_type_scat_dispersion_real
_atom_type_scat_dispersion_imag
_atom_type_scat_source
C C 0.0033 0.0016 'International Tables Vol C Tables 4.2.6.8 and 6.1.1.4'
H H 0.0000 0.0000 'International Tables Vol C Tables 4.2.6.8 and 6.1.1.4'
N N 0.0061 0.0033 'International Tables Vol C Tables 4.2.6.8 and 6.1.1.4'
O O 0.0106 0.0060 'International Tables Vol C Tables 4.2.6.8 and 6.1.1.4'
F F 0.0171 0.0103 'International Tables Vol C Tables 4.2.6.8 and 6.1.1.4'
Cl Cl 0.1484 0.1585 'International Tables Vol C Tables 4.2.6.8 and 6.1.1.4'

loop_
_geom_angle_atom_site_label_1
_geom_angle_atom_site_label_2
_geom_angle_atom_site_label_3
_geom_angle
C1 N1 C10 126.38(17)
C1 N1 H1 119.3(12)
C10 N1 H1 114.3(12)
O1 C1 N1 123.11(16)
O1 C1 C2 123.92(15)
N1 C1 C2 112.97(17)
C1 C2 C3 123.23(16)
C1 C2 C4 119.42(16)
C3 C2 C4 58.98(11)
C1 C2 H2 114.6
C3 C2 H2 114.6
C4 C2 H2 114.6
C5 C3 C6 114.14(17)
C5 C3 C4 119.85(17)
C6 C3 C4 115.70(17)
C5 C3 C2 121.19(16)
C6 C3 C2 114.75(16)
C4 C3 C2 61.29(12)
C7 C4 C3 121.31(16)
C7 C4 C2 120.40(14)
C3 C4 C2 59.72(12)
C7 C4 H4 114.8
C3 C4 H4 114.8
C2 C4 H4 114.8
C3 C5 H5A 109.5
C3 C5 H5B 109.5
H5A C5 H5B 109.5
C3 C5 H5C 109.5
H5A C5 H5C 109.5
H5B C5 H5C 109.5
C3 C6 H6A 109.5
C3 C6 H6B 109.5
H6A C6 H6B 109.5
C3 C6 H6C 109.5
H6A C6 H6C 109.5
H6B C6 H6C 109.5
C8 C7 C4 126.07(17)
C8 C7 H7 117.0
C4 C7 H7 117.0
C7 C8 C9 122.53(17)
C7 C8 Cl1 125.14(16)
C9 C8 Cl1 112.31(14)
F2 C9 F3 107.74(17)
F2 C9 F1 106.43(15)
F3 C9 F1 105.76(16)
F2 C9 C8 111.90(16)
F3 C9 C8 112.83(14)
F1 C9 C8 111.76(16)
C11 C10 N1 120.95(17)
C11 C10 C23 119.70(16)
N1 C10 C23 119.27(17)
C12 C11 C10 120.66(17)
C12 C11 H11 119.7
C10 C11 H11 119.7
C11 C12 C13 120.57(18)
C11 C12 H12 119.7
C13 C12 H12 119.7
C14 C13 C12 119.96(16)
C14 C13 H13 120.0
C12 C13 H13 120.0
C13 C14 C23 121.12(16)
C13 C14 C15 117.53(15)
C23 C14 C15 121.34(17)
O3 C15 C16 121.59(17)
O3 C15 C14 120.61(18)
C16 C15 C14 117.78(14)
C17 C16 C21 119.91(18)
C17 C16 C15 119.68(16)
C21 C16 C15 120.41(16)
C18 C17 C16 120.01(16)
C18 C17 H17 120.0
C16 C17 H17 120.0
C17 C18 C19 120.22(17)
C17 C18 H18 119.9
C19 C18 H18 119.9
C20 C19 C18 120.09(19)
C20 C19 H19 120.0
C18 C19 H19 120.0
C19 C20 C21 120.19(16)
C19 C20 H20 119.9
C21 C20 H20 119.9
C20 C21 C16 119.56(16)
C20 C21 C22 119.03(15)
C16 C21 C22 121.41(17)
O2 C22 C23 122.63(16)
O2 C22 C21 119.02(16)
C23 C22 C21 118.35(14)
C14 C23 C10 117.99(17)
C14 C23 C22 119.72(16)
C10 C23 C22 122.29(15)

loop_
_geom_bond_atom_site_label_1
_geom_bond_atom_site_label_2
_geom_bond_distance
Cl1 C8 1.7295(19)
F1 C9 1.331(2)
F2 C9 1.324(2)
F3 C9 1.325(2)
O1 C1 1.218(2)
O2 C22 1.2353(19)
O3 C15 1.224(2)
N1 C1 1.382(2)
N1 C10 1.405(2)
N1 H1 0.94(3)
C1 C2 1.489(2)
C2 C3 1.523(2)
C2 C4 1.547(2)
C2 H2 1.0000
C3 C5 1.508(3)
C3 C6 1.512(3)
C3 C4 1.512(3)
C4 C7 1.463(3)
C4 H4 1.0000
C5 H5A 0.9800
C5 H5B 0.9800
C5 H5C 0.9800
C6 H6A 0.9800
C6 H6B 0.9800
C6 H6C 0.9800
C7 C8 1.321(3)
C7 H7 0.9500
C8 C9 1.495(3)
C10 C11 1.398(3)
C10 C23 1.421(2)
C11 C12 1.378(2)
C11 H11 0.9500
C12 C13 1.388(3)
C12 H12 0.9500
C13 C14 1.379(3)
C13 H13 0.9500
C14 C23 1.416(2)
C14 C15 1.496(3)
C15 C16 1.478(3)
C16 C17 1.394(2)
C16 C21 1.402(2)
C17 C18 1.384(3)
C17 H17 0.9500
C18 C19 1.390(3)
C18 H18 0.9500
C19 C20 1.389(2)
C19 H19 0.9500
C20 C21 1.391(3)
C20 H20 0.9500
C21 C22 1.489(2)
C22 C23 1.476(3)

loop_
_geom_hbond_atom_site_label_D
_geom_hbond_atom_site_label_H
_geom_hbond_atom_site_label_A
_geom_hbond_site_symmetry_A
_geom_hbond_distance_DH
_geom_hbond_distance_HA
_geom_hbond_distance_DA
_geom_hbond_angle_DHA
N1 H1 O2 . 0.94(3) 1.89(2) 2.639(2) 134.7(18)
C5 H5A F1 1_645 0.98 2.49 3.412(3) 158

loop_
_geom_torsion_atom_site_label_1
_geom_torsion_atom_site_label_2
_geom_torsion_atom_site_label_3
_geom_torsion_atom_site_label_4
_geom_torsion
C10 N1 C1 O1 8.9(3)
C10 N1 C1 C2 -171.50(18)
O1 C1 C2 C3 37.9(3)
N1 C1 C2 C3 -141.67(18)
O1 C1 C2 C4 -32.4(3)
N1 C1 C2 C4 148.07(17)
C1 C2 C3 C5 2.4(3)
C4 C2 C3 C5 109.4(2)
C1 C2 C3 C6 146.10(19)
C4 C2 C3 C6 -106.97(19)
C1 C2 C3 C4 -106.9(2)
C5 C3 C4 C7 -2.2(2)
C6 C3 C4 C7 -145.25(16)
C2 C3 C4 C7 109.31(17)
C5 C3 C4 C2 -111.49(18)
C6 C3 C4 C2 105.44(18)
C1 C2 C4 C7 2.5(3)
C3 C2 C4 C7 -110.8(2)
C1 C2 C4 C3 113.3(2)
C3 C4 C7 C8 152.17(17)
C2 C4 C7 C8 -136.94(19)
C4 C7 C8 C9 -179.86(16)
C4 C7 C8 Cl1 1.9(3)
C7 C8 C9 F2 0.0(2)
Cl1 C8 C9 F2 178.45(13)
C7 C8 C9 F3 121.71(19)
Cl1 C8 C9 F3 -59.84(19)
C7 C8 C9 F1 -119.26(19)
Cl1 C8 C9 F1 59.20(17)
C1 N1 C10 C11 16.6(3)
C1 N1 C10 C23 -166.71(18)
N1 C10 C11 C12 176.31(18)
C23 C10 C11 C12 -0.4(3)
C10 C11 C12 C13 0.0(3)
C11 C12 C13 C14 0.4(3)
C12 C13 C14 C23 -0.5(3)
C12 C13 C14 C15 179.79(18)
C13 C14 C15 O3 5.9(3)
C23 C14 C15 O3 -173.82(19)
C13 C14 C15 C16 -172.65(18)
C23 C14 C15 C16 7.6(3)
O3 C15 C16 C17 -6.4(3)
C14 C15 C16 C17 172.18(17)
O3 C15 C16 C21 173.94(19)
C14 C15 C16 C21 -7.5(3)
C21 C16 C17 C18 1.4(3)
C15 C16 C17 C18 -178.27(18)
C16 C17 C18 C19 -0.8(3)
C17 C18 C19 C20 -0.9(3)
C18 C19 C20 C21 1.9(3)
C19 C20 C21 C16 -1.3(3)
C19 C20 C21 C22 178.45(17)
C17 C16 C21 C20 -0.4(3)
C15 C16 C21 C20 179.28(17)
C17 C16 C21 C22 179.90(17)
C15 C16 C21 C22 -0.4(3)
C20 C21 C22 O2 8.5(3)
C16 C21 C22 O2 -171.75(18)
C20 C21 C22 C23 -171.26(17)
C16 C21 C22 C23 8.5(3)
C13 C14 C23 C10 0.1(3)
C15 C14 C23 C10 179.84(16)
C13 C14 C23 C22 -179.41(17)
C15 C14 C23 C22 0.3(3)
C11 C10 C23 C14 0.3(3)
N1 C10 C23 C14 -176.43(17)
C11 C10 C23 C22 179.80(18)
N1 C10 C23 C22 3.1(3)
O2 C22 C23 C14 171.94(18)
C21 C22 C23 C14 -8.3(3)
O2 C22 C23 C10 -7.5(3)
C21 C22 C23 C10 172.25(16)
